data_4518934
loop_
_publ_author_name
'Xu, Lei'
'Zhong, Sishi'
'Yang, Qian'
'Wei, Jie'
'Zou, Jiaming'
'Li, Hongxiang'
'Cai, Yunfei'

_publ_section_title
;
 Catalytic Asymmetric Radical-Mediated Three-Component Piancatelli-Type
 Rearrangement of Furylalkenes
;
_journal_issue 16
_journal_name_full 'ACS Catalysis'
_journal_page_first 10198
_journal_page_last 10207
_journal_paper_doi 10.1021/acscatal.1c03119
_journal_volume 11
_journal_year 2021
_chemical_absolute_configuration ad
_chemical_formula_moiety 'C19 H15 Cl F3 N O'
_chemical_formula_sum 'C19 H15 Cl F3 N O'
_chemical_formula_weight 365.77
_space_group_crystal_system orthorhombic
_space_group_IT_number 19
_space_group_name_Hall 'P 2ac 2ab'
_space_group_name_H-M_alt 'P 21 21 21'
_atom_sites_solution_hydrogens geom
_atom_sites_solution_primary dual
_audit_creation_date 2021-01-28
_audit_creation_method
;
Olex2 1.3
(compiled 2020.11.12 svn.r5f609507 for OlexSys, GUI svn.r6226)
;
_cell_angle_alpha 90
_cell_angle_beta 90
_cell_angle_gamma 90
_cell_formula_units_Z 4
_cell_length_a 10.5492(4)
_cell_length_b 10.6045(5)
_cell_length_c 15.0677(8)
_cell_measurement_reflns_used 2025
_cell_measurement_temperature 295(2)
_cell_measurement_theta_max 24.9780
_cell_measurement_theta_min 3.8250
_cell_volume 1685.61(14)
_computing_cell_refinement 'CrysAlisPro 1.171.39.46e (Rigaku OD, 2018)'
_computing_data_collection 'CrysAlisPro 1.171.39.46e (Rigaku OD, 2018)'
_computing_data_reduction 'CrysAlisPro 1.171.39.46e (Rigaku OD, 2018)'
_computing_molecular_graphics 'Olex2 1.3 (Dolomanov et al., 2009)'
_computing_publication_material 'Olex2 1.3 (Dolomanov et al., 2009)'
_computing_structure_refinement 'SHELXL 2018/3 (Sheldrick, 2015)'
_computing_structure_solution 'SHELXT 2018/2 (Sheldrick, 2018)'
_diffrn_ambient_temperature 293(2)
_diffrn_detector 'CCD plate'
_diffrn_detector_area_resol_mean 16.0892
_diffrn_detector_type Eos
_diffrn_measured_fraction_theta_full 0.997
_diffrn_measured_fraction_theta_max 0.898
_diffrn_measurement_details
;
List of Runs (angles in degrees, time in seconds):

  # Type    Start    End  Width  t~exp~   \w     \q     \k     \f   Frames
--------------------------------------------------------------------------
  1  \w    -11.00  89.00   1.00    4.71    --   18.58  77.00   0.00  100
  2  \w     -4.00  33.00   1.00    4.71    --  -18.81  57.00-120.00   37
  3  \w    -90.00 -35.00   1.00    4.71    --  -18.81-178.00  90.00   55
;
_diffrn_measurement_device 'four-circle diffractometer'
_diffrn_measurement_device_type 'SuperNova, Single source at offset/far, Eos'
_diffrn_measurement_method '\w scans'
_diffrn_orient_matrix_type 'CrysAlisPro convention (1999,Acta A55,543-557)'
_diffrn_orient_matrix_UB_11 0.0588365000
_diffrn_orient_matrix_UB_12 -0.0326846000
_diffrn_orient_matrix_UB_13 0.0000076000
_diffrn_orient_matrix_UB_21 -0.0217885000
_diffrn_orient_matrix_UB_22 -0.0389028000
_diffrn_orient_matrix_UB_23 0.0351000000
_diffrn_orient_matrix_UB_31 -0.0243003000
_diffrn_orient_matrix_UB_32 -0.0437217000
_diffrn_orient_matrix_UB_33 -0.0311674000
_diffrn_radiation_monochromator mirror
_diffrn_radiation_probe x-ray
_diffrn_radiation_type 'Mo K\a'
_diffrn_radiation_wavelength 0.71073
_diffrn_reflns_av_R_equivalents 0.0251
_diffrn_reflns_av_unetI/netI 0.0489
_diffrn_reflns_Laue_measured_fraction_full 0.997
_diffrn_reflns_Laue_measured_fraction_max 0.898
_diffrn_reflns_limit_h_max 8
_diffrn_reflns_limit_h_min -14
_diffrn_reflns_limit_k_max 14
_diffrn_reflns_limit_k_min -7
_diffrn_reflns_limit_l_max 19
_diffrn_reflns_limit_l_min -20
_diffrn_reflns_number 6596
_diffrn_reflns_point_group_measured_fraction_full 0.997
_diffrn_reflns_point_group_measured_fraction_max 0.862
_diffrn_reflns_theta_full 25.242
_diffrn_reflns_theta_max 28.899
_diffrn_reflns_theta_min 3.317
_diffrn_source 'micro-focus sealed X-ray tube'
_diffrn_source_type 'SuperNova (Mo) X-ray Source'
_exptl_absorpt_coefficient_mu 0.264
_exptl_absorpt_correction_T_max 1.00000
_exptl_absorpt_correction_T_min 0.92318
_exptl_absorpt_correction_type multi-scan
_exptl_absorpt_process_details
;
CrysAlisPro 1.171.39.46e (Rigaku Oxford Diffraction, 2018)
Empirical absorption correction using spherical harmonics,
 implemented in SCALE3 ABSPACK scaling algorithm.
;
_exptl_crystal_colour colorless
_exptl_crystal_density_diffrn 1.441
_exptl_crystal_description block
_exptl_crystal_F_000 752
_exptl_crystal_size_max 0.32
_exptl_crystal_size_mid 0.3
_exptl_crystal_size_min 0.28
_refine_diff_density_max 0.268
_refine_diff_density_min -0.251
_refine_diff_density_rms 0.048
_refine_ls_abs_structure_details
;
 Flack x determined using 787 quotients [(I+)-(I-)]/[(I+)+(I-)]
 (Parsons, Flack and Wagner, Acta Cryst. B69 (2013) 249-259).
;
_refine_ls_abs_structure_Flack -0.06(5)
_refine_ls_extinction_method none
_refine_ls_goodness_of_fit_ref 1.024
_refine_ls_hydrogen_treatment constr
_refine_ls_matrix_type full
_refine_ls_number_parameters 226
_refine_ls_number_reflns 3826
_refine_ls_number_restraints 0
_refine_ls_restrained_S_all 1.024
_refine_ls_R_factor_all 0.0813
_refine_ls_R_factor_gt 0.0525
_refine_ls_shift/su_max 0.000
_refine_ls_shift/su_mean 0.000
_refine_ls_structure_factor_coef Fsqd
_refine_ls_weighting_details 'w=1/[\s^2^(Fo^2^)+(0.0503P)^2^+0.2606P] where P=(Fo^2^+2Fc^2^)/3'
_refine_ls_weighting_scheme calc
_refine_ls_wR_factor_gt 0.1086
_refine_ls_wR_factor_ref 0.1290
_reflns_Friedel_coverage 0.689
_reflns_Friedel_fraction_full 0.998
_reflns_Friedel_fraction_max 0.814
_reflns_number_gt 2700
_reflns_number_total 3826
_reflns_threshold_expression 'I > 2\s(I)'
_cod_data_source_file cs1c03119_si_002.cif
_cod_data_source_block 20210127-caiyf-xl-001
_cod_depositor_comments 'Adding full bibliography for 4518934--4518935.cif.'
_cod_database_code 4518934
_shelx_shelxl_version_number 2018/3
_chemical_oxdiff_formula 'C19 H15 Cl F3 N O'
_shelx_space_group_comment
;
The symmetry employed for this shelxl refinement is uniquely defined
by the following loop, which should always be used as a source of
symmetry information in preference to the above space-group names.
They are only intended as comments.
;
_reflns_odcompleteness_completeness 99.55
_reflns_odcompleteness_iscentric 1
_reflns_odcompleteness_theta 26.32
_olex2_refinement_description
;
1. Fixed Uiso
 At 1.2 times of:
  All C(H) groups, All C(H,H) groups, All N(H) groups
2.a Ternary CH refined with riding coordinates:
 C7(H7)
2.b Secondary CH2 refined with riding coordinates:
 C2(H2A,H2B)
2.c Aromatic/amide H refined with riding coordinates:
 N1(H1), C16(H16), C15(H15), C5(H5), C18(H18), C9(H9), C19(H19), C6(H6),
 C13(H13), C12(H12), C11(H11), C10(H10)
;
_olex2_submission_special_instructions 'No special instructions were received'
_oxdiff_exptl_absorpt_empirical_details
;
Empirical correction (ABSPACK) includes:
- Absorption correction using spherical harmonics
- Frame scaling
;
_oxdiff_exptl_absorpt_empirical_full_max 1.171
_oxdiff_exptl_absorpt_empirical_full_min 0.903

loop_
_space_group_symop_operation_xyz
'x, y, z'
'-x+1/2, -y, z+1/2'
'-x, y+1/2, -z+1/2'
'x+1/2, -y+1/2, -z'

loop_
_atom_site_label
_atom_site_type_symbol
_atom_site_fract_x
_atom_site_fract_y
_atom_site_fract_z
_atom_site_U_iso_or_equiv
_atom_site_adp_type
_atom_site_occupancy
_atom_site_site_symmetry_order
_atom_site_calc_flag
_atom_site_refinement_flags_posn
_atom_site_refinement_flags_adp
_atom_site_refinement_flags_occupancy
_atom_site_disorder_assembly
_atom_site_disorder_group
Cl1 Cl 0.64164(10) 0.01756(11) 0.58460(9) 0.0717(4) Uani 1 1 d . . . . .
O1 O 0.4834(3) 0.8310(3) 0.42994(19) 0.0613(8) Uani 1 1 d . . . . .
F1 F 0.5409(3) 0.4925(4) 0.24472(19) 0.0988(10) Uani 1 1 d . . . . .
F2 F 0.5026(4) 0.6859(3) 0.25528(18) 0.0959(11) Uani 1 1 d . . . . .
F3 F 0.3514(3) 0.5526(4) 0.25518(18) 0.1014(12) Uani 1 1 d . . . . .
N1 N 0.8036(3) 0.5160(3) 0.4507(2) 0.0531(8) Uani 1 1 d . . . . .
H1 H 0.875756 0.546421 0.466394 0.064 Uiso 1 1 calc R U . . .
C8 C 0.5760(3) 0.6015(4) 0.5336(2) 0.0415(8) Uani 1 1 d . . . . .
C14 C 0.7685(3) 0.3963(4) 0.4792(3) 0.0477(9) Uani 1 1 d . . . . .
C4 C 0.5778(3) 0.7689(4) 0.4181(2) 0.0452(9) Uani 1 1 d . . . . .
C3 C 0.5842(3) 0.6238(3) 0.4335(2) 0.0400(8) Uani 1 1 d . . . . .
C2 C 0.4719(3) 0.5634(4) 0.3851(2) 0.0496(10) Uani 1 1 d . . . . .
H2A H 0.471261 0.474244 0.399518 0.059 Uiso 1 1 calc R U . . .
H2B H 0.394709 0.599447 0.409298 0.059 Uiso 1 1 calc R U . . .
C16 C 0.7678(4) 0.2401(4) 0.5950(3) 0.0604(11) Uani 1 1 d . . . . .
H16 H 0.792300 0.214141 0.651404 0.072 Uiso 1 1 calc R U . . .
C15 C 0.8052(4) 0.3560(4) 0.5636(3) 0.0579(11) Uani 1 1 d . . . . .
H15 H 0.855391 0.407923 0.598842 0.070 Uiso 1 1 calc R U . . .
C7 C 0.7205(3) 0.5898(4) 0.3954(3) 0.0475(9) Uani 1 1 d . . . . .
H7 H 0.708933 0.544697 0.339154 0.057 Uiso 1 1 calc R U . . .
C17 C 0.6940(4) 0.1623(4) 0.5431(3) 0.0532(10) Uani 1 1 d . . . . .
C1 C 0.4662(4) 0.5755(5) 0.2871(3) 0.0623(12) Uani 1 1 d . . . . .
C5 C 0.7019(4) 0.8121(4) 0.3874(3) 0.0564(11) Uani 1 1 d . . . . .
H5 H 0.723523 0.895941 0.377628 0.068 Uiso 1 1 calc R U . . .
C18 C 0.6594(4) 0.1983(4) 0.4593(3) 0.0564(11) Uani 1 1 d . . . . .
H18 H 0.610672 0.144958 0.424064 0.068 Uiso 1 1 calc R U . . .
C9 C 0.6493(4) 0.6746(4) 0.5901(3) 0.0555(10) Uani 1 1 d . . . . .
H9 H 0.702020 0.736268 0.566317 0.067 Uiso 1 1 calc R U . . .
C19 C 0.6973(4) 0.3145(4) 0.4273(3) 0.0562(10) Uani 1 1 d . . . . .
H19 H 0.674671 0.338375 0.370080 0.067 Uiso 1 1 calc R U . . .
C6 C 0.7787(4) 0.7156(4) 0.3753(3) 0.0606(11) Uani 1 1 d . . . . .
H6 H 0.861981 0.724775 0.356090 0.073 Uiso 1 1 calc R U . . .
C13 C 0.4991(4) 0.5110(4) 0.5717(3) 0.0583(11) Uani 1 1 d . . . . .
H13 H 0.448804 0.460461 0.535527 0.070 Uiso 1 1 calc R U . . .
C12 C 0.4957(4) 0.4943(5) 0.6627(3) 0.0743(14) Uani 1 1 d . . . . .
H12 H 0.443567 0.432790 0.687243 0.089 Uiso 1 1 calc R U . . .
C11 C 0.5696(5) 0.5687(6) 0.7172(3) 0.0766(15) Uani 1 1 d . . . . .
H11 H 0.566909 0.557586 0.778438 0.092 Uiso 1 1 calc R U . . .
C10 C 0.6457(5) 0.6577(5) 0.6817(3) 0.0745(14) Uani 1 1 d . . . . .
H10 H 0.695729 0.707715 0.718380 0.089 Uiso 1 1 calc R U . . .

loop_
_atom_site_aniso_label
_atom_site_aniso_U_11
_atom_site_aniso_U_22
_atom_site_aniso_U_33
_atom_site_aniso_U_23
_atom_site_aniso_U_13
_atom_site_aniso_U_12
Cl1 0.0622(6) 0.0721(7) 0.0808(9) 0.0009(7) 0.0004(6) 0.0004(6)
O1 0.0587(16) 0.0685(18) 0.0569(18) -0.0004(16) 0.0034(14) 0.0170(15)
F1 0.111(2) 0.130(3) 0.0557(17) -0.0302(18) -0.0002(16) 0.012(2)
F2 0.144(3) 0.097(2) 0.0467(15) 0.0123(15) -0.0130(17) -0.037(2)
F3 0.0715(17) 0.178(4) 0.0544(16) -0.0036(19) -0.0225(14) -0.028(2)
N1 0.0357(14) 0.059(2) 0.064(2) -0.0072(18) -0.0056(15) 0.0019(15)
C8 0.0337(17) 0.055(2) 0.0361(19) 0.0039(18) 0.0030(15) 0.0076(16)
C14 0.0376(18) 0.058(2) 0.047(2) -0.0107(19) -0.0044(17) 0.0113(18)
C4 0.0469(19) 0.057(2) 0.0319(18) 0.0008(18) -0.0028(17) 0.0041(18)
C3 0.0338(16) 0.051(2) 0.0348(19) -0.0002(16) 0.0030(14) 0.0024(15)
C2 0.0417(19) 0.067(3) 0.040(2) 0.0019(19) -0.0023(16) -0.0075(19)
C16 0.060(2) 0.068(3) 0.053(2) -0.006(2) -0.017(2) 0.013(2)
C15 0.054(2) 0.056(2) 0.064(3) -0.016(2) -0.023(2) 0.011(2)
C7 0.0366(17) 0.060(2) 0.046(2) -0.0043(19) 0.0069(16) 0.0026(17)
C17 0.043(2) 0.057(2) 0.060(2) -0.008(2) -0.0036(19) 0.0086(19)
C1 0.062(3) 0.081(3) 0.044(2) -0.005(3) 0.001(2) -0.012(2)
C5 0.052(2) 0.057(2) 0.061(3) 0.009(2) -0.001(2) -0.008(2)
C18 0.052(2) 0.062(3) 0.055(2) -0.016(2) -0.013(2) -0.001(2)
C9 0.055(2) 0.072(3) 0.040(2) -0.001(2) -0.0054(19) -0.002(2)
C19 0.059(2) 0.065(3) 0.044(2) -0.010(2) -0.011(2) 0.008(2)
C6 0.041(2) 0.076(3) 0.065(3) 0.007(2) 0.013(2) -0.006(2)
C13 0.049(2) 0.079(3) 0.048(2) 0.013(2) 0.0026(19) -0.002(2)
C12 0.061(3) 0.106(4) 0.056(3) 0.029(3) 0.011(2) 0.002(3)
C11 0.070(3) 0.119(4) 0.041(2) 0.014(3) 0.001(2) 0.020(3)
C10 0.074(3) 0.109(4) 0.040(2) -0.006(3) -0.012(2) 0.004(3)

loop_
_atom_type_symbol
_atom_type_description
_atom_type_scat_dispersion_real
_atom_type_scat_dispersion_imag
_atom_type_scat_source
C C 0.0033 0.0016 'International Tables Vol C Tables 4.2.6.8 and 6.1.1.4'
H H 0.0000 0.0000 'International Tables Vol C Tables 4.2.6.8 and 6.1.1.4'
Cl Cl 0.1484 0.1585 'International Tables Vol C Tables 4.2.6.8 and 6.1.1.4'
F F 0.0171 0.0103 'International Tables Vol C Tables 4.2.6.8 and 6.1.1.4'
N N 0.0061 0.0033 'International Tables Vol C Tables 4.2.6.8 and 6.1.1.4'
O O 0.0106 0.0060 'International Tables Vol C Tables 4.2.6.8 and 6.1.1.4'

loop_
_geom_angle_atom_site_label_1
_geom_angle_atom_site_label_2
_geom_angle_atom_site_label_3
_geom_angle
_geom_angle_site_symmetry_1
_geom_angle_site_symmetry_3
_geom_angle_publ_flag
C14 N1 H1 119.6 . . ?
C14 N1 C7 120.8(3) . . ?
C7 N1 H1 119.6 . . ?
C9 C8 C3 119.2(3) . . ?
C13 C8 C3 123.4(3) . . ?
C13 C8 C9 117.5(4) . . ?
N1 C14 C15 119.1(4) . . ?
C19 C14 N1 122.7(4) . . ?
C19 C14 C15 118.2(4) . . ?
O1 C4 C3 123.6(3) . . ?
O1 C4 C5 127.9(4) . . ?
C5 C4 C3 108.5(3) . . ?
C8 C3 C4 107.3(3) . . ?
C8 C3 C2 111.2(3) . . ?
C8 C3 C7 111.9(3) . . ?
C4 C3 C7 102.1(3) . . ?
C2 C3 C4 107.9(3) . . ?
C2 C3 C7 115.6(3) . . ?
C3 C2 H2A 107.8 . . ?
C3 C2 H2B 107.8 . . ?
H2A C2 H2B 107.1 . . ?
C1 C2 C3 118.0(3) . . ?
C1 C2 H2A 107.8 . . ?
C1 C2 H2B 107.8 . . ?
C15 C16 H16 119.9 . . ?
C15 C16 C17 120.2(4) . . ?
C17 C16 H16 119.9 . . ?
C14 C15 H15 119.8 . . ?
C16 C15 C14 120.5(4) . . ?
C16 C15 H15 119.8 . . ?
N1 C7 C3 117.6(3) . . ?
N1 C7 H7 108.1 . . ?
N1 C7 C6 110.5(3) . . ?
C3 C7 H7 108.1 . . ?
C6 C7 C3 104.0(3) . . ?
C6 C7 H7 108.1 . . ?
C16 C17 Cl1 120.1(3) . . ?
C18 C17 Cl1 119.4(3) . . ?
C18 C17 C16 120.5(4) . . ?
F1 C1 C2 113.1(4) . . ?
F2 C1 F1 103.8(4) . . ?
F2 C1 F3 107.2(4) . . ?
F2 C1 C2 115.2(4) . . ?
F3 C1 F1 104.2(4) . . ?
F3 C1 C2 112.4(4) . . ?
C4 C5 H5 124.7 . . ?
C6 C5 C4 110.6(4) . . ?
C6 C5 H5 124.7 . . ?
C17 C18 H18 120.2 . . ?
C17 C18 C19 119.5(4) . . ?
C19 C18 H18 120.2 . . ?
C8 C9 H9 119.3 . . ?
C8 C9 C10 121.4(4) . . ?
C10 C9 H9 119.3 . . ?
C14 C19 H19 119.4 . . ?
C18 C19 C14 121.2(4) . . ?
C18 C19 H19 119.4 . . ?
C7 C6 H6 122.9 . . ?
C5 C6 C7 114.3(3) . . ?
C5 C6 H6 122.9 . . ?
C8 C13 H13 119.5 . . ?
C8 C13 C12 121.0(4) . . ?
C12 C13 H13 119.5 . . ?
C13 C12 H12 119.9 . . ?
C11 C12 C13 120.2(5) . . ?
C11 C12 H12 119.9 . . ?
C12 C11 H11 120.0 . . ?
C10 C11 C12 120.0(4) . . ?
C10 C11 H11 120.0 . . ?
C9 C10 H10 120.0 . . ?
C11 C10 C9 120.0(5) . . ?
C11 C10 H10 120.0 . . ?

loop_
_geom_bond_atom_site_label_1
_geom_bond_atom_site_label_2
_geom_bond_distance
_geom_bond_site_symmetry_2
_geom_bond_publ_flag
Cl1 C17 1.747(4) . ?
O1 C4 1.207(4) . ?
F1 C1 1.342(5) . ?
F2 C1 1.322(5) . ?
F3 C1 1.325(5) . ?
N1 H1 0.8600 . ?
N1 C14 1.390(5) . ?
N1 C7 1.441(5) . ?
C8 C3 1.529(5) . ?
C8 C9 1.388(5) . ?
C8 C13 1.381(5) . ?
C14 C15 1.397(5) . ?
C14 C19 1.388(5) . ?
C4 C3 1.558(5) . ?
C4 C5 1.462(5) . ?
C3 C2 1.532(5) . ?
C3 C7 1.590(5) . ?
C2 H2A 0.9700 . ?
C2 H2B 0.9700 . ?
C2 C1 1.485(6) . ?
C16 H16 0.9300 . ?
C16 C15 1.375(6) . ?
C16 C17 1.378(6) . ?
C15 H15 0.9300 . ?
C7 H7 0.9800 . ?
C7 C6 1.500(6) . ?
C17 C18 1.369(6) . ?
C5 H5 0.9300 . ?
C5 C6 1.318(6) . ?
C18 H18 0.9300 . ?
C18 C19 1.382(6) . ?
C9 H9 0.9300 . ?
C9 C10 1.392(6) . ?
C19 H19 0.9300 . ?
C6 H6 0.9300 . ?
C13 H13 0.9300 . ?
C13 C12 1.384(6) . ?
C12 H12 0.9300 . ?
C12 C11 1.380(7) . ?
C11 H11 0.9300 . ?
C11 C10 1.350(7) . ?
C10 H10 0.9300 . ?

loop_
_geom_torsion_atom_site_label_1
_geom_torsion_atom_site_label_2
_geom_torsion_atom_site_label_3
_geom_torsion_atom_site_label_4
_geom_torsion
_geom_torsion_site_symmetry_1
_geom_torsion_site_symmetry_2
_geom_torsion_site_symmetry_3
_geom_torsion_site_symmetry_4
_geom_torsion_publ_flag
Cl1 C17 C18 C19 177.9(3) . . . . ?
O1 C4 C3 C8 -69.9(4) . . . . ?
O1 C4 C3 C2 50.0(5) . . . . ?
O1 C4 C3 C7 172.2(4) . . . . ?
O1 C4 C5 C6 -174.7(4) . . . . ?
N1 C14 C15 C16 177.4(4) . . . . ?
N1 C14 C19 C18 -177.1(4) . . . . ?
N1 C7 C6 C5 -132.1(4) . . . . ?
C8 C3 C2 C1 -179.5(4) . . . . ?
C8 C3 C7 N1 15.1(5) . . . . ?
C8 C3 C7 C6 -107.4(4) . . . . ?
C8 C9 C10 C11 -0.1(7) . . . . ?
C8 C13 C12 C11 0.1(7) . . . . ?
C14 N1 C7 C3 59.8(5) . . . . ?
C14 N1 C7 C6 178.9(3) . . . . ?
C4 C3 C2 C1 63.1(5) . . . . ?
C4 C3 C7 N1 129.6(4) . . . . ?
C4 C3 C7 C6 7.1(4) . . . . ?
C4 C5 C6 C7 0.3(5) . . . . ?
C3 C8 C9 C10 -179.7(4) . . . . ?
C3 C8 C13 C12 179.6(4) . . . . ?
C3 C4 C5 C6 4.8(5) . . . . ?
C3 C2 C1 F1 80.2(5) . . . . ?
C3 C2 C1 F2 -38.9(6) . . . . ?
C3 C2 C1 F3 -162.1(4) . . . . ?
C3 C7 C6 C5 -5.0(5) . . . . ?
C2 C3 C7 N1 -113.5(4) . . . . ?
C2 C3 C7 C6 123.9(4) . . . . ?
C16 C17 C18 C19 -1.0(6) . . . . ?
C15 C14 C19 C18 2.4(6) . . . . ?
C15 C16 C17 Cl1 -177.7(3) . . . . ?
C15 C16 C17 C18 1.3(6) . . . . ?
C7 N1 C14 C15 -144.8(4) . . . . ?
C7 N1 C14 C19 34.8(5) . . . . ?
C7 C3 C2 C1 -50.4(5) . . . . ?
C17 C16 C15 C14 0.3(6) . . . . ?
C17 C18 C19 C14 -0.9(6) . . . . ?
C5 C4 C3 C8 110.5(3) . . . . ?
C5 C4 C3 C2 -129.6(3) . . . . ?
C5 C4 C3 C7 -7.3(4) . . . . ?
C9 C8 C3 C4 -45.8(4) . . . . ?
C9 C8 C3 C2 -163.6(3) . . . . ?
C9 C8 C3 C7 65.4(4) . . . . ?
C9 C8 C13 C12 0.0(6) . . . . ?
C19 C14 C15 C16 -2.1(6) . . . . ?
C13 C8 C3 C4 134.6(4) . . . . ?
C13 C8 C3 C2 16.8(5) . . . . ?
C13 C8 C3 C7 -114.2(4) . . . . ?
C13 C8 C9 C10 -0.1(6) . . . . ?
C13 C12 C11 C10 -0.3(8) . . . . ?
C12 C11 C10 C9 0.2(8) . . . . ?
